data_4116986
loop_
_publ_author_name
'Yoshikatsu Ito'
'Sotaro Endo'
'Shigeru Ohba'

_publ_contact_author
; Dr. Shigeru Ohba
  Department of Chemistry
  Faculty of Science and Technology
  Keio University
  Hiyoshi 3-14-1, Kohoku-ku
  Yokohama, 223
  Japan
;
_publ_contact_author_email ohba@chem.keio.ac.jp
_publ_contact_author_fax '(81) 45 563 5967'
_publ_contact_author_phone '(81) 45 563 1141 ext 3912'
_publ_section_title
;
 Novel Photocoupling Reaction in Two-Component Crystals of
 Tetracyanobenzene with Benzyl Cyanide
;
_journal_name_full 'Journal of the American Chemical Society'
_journal_page_first 5974
_journal_page_last 5975
_journal_paper_doi 10.1021/ja964451o
_journal_volume 119
_journal_year 1997
_chemical_compound_source 'Local laboratory'
_chemical_formula_moiety 'C18 H9 N5          '
_chemical_formula_sum 'C18 H9 N5'
_chemical_formula_weight 295.30
_chemical_name_systematic
;                                                                          
?                      
;
_space_group_IT_number 2
_symmetry_cell_setting triclinic
_symmetry_space_group_name_Hall '-P 1'
_symmetry_space_group_name_H-M 'P -1'
_atom_type_scat_source 'International Tables (1974)'
_audit_creation_date 96-12-11
_audit_update_record
;
?   
;
_cell_angle_alpha 103.19(2)
_cell_angle_beta 105.65(2)
_cell_angle_gamma 78.45(2)
_cell_formula_units_Z 2
_cell_length_a 7.721(2)
_cell_length_b 13.393(3)
_cell_length_c 7.219(2)
_cell_measurement_reflns_used 25
_cell_measurement_temperature 300
_cell_measurement_theta_max 13.4
_cell_measurement_theta_min 11.8
_cell_volume 692.2(3)
_computing_cell_refinement
; AFC/MSC Diffractometer Control Program 
(Rigaku Corporation, 1993)
;
_computing_data_collection ' AFC/MSC Diffractometer Control Program '
_computing_data_reduction 'local programs'
_computing_molecular_graphics CRYSTAN-GM
_computing_publication_material CRYSTAN-GM
_computing_structure_refinement CRYSTAN-GM
_computing_structure_solution ' CRYSTAN-GM (Edwards, Gilmore, Mackay & Stewart, 1995)'
_diffrn_ambient_temperature 299
_diffrn_measurement_device 'Rigaku AFC-5     '
_diffrn_measurement_method '\q-2\q scans'
_diffrn_radiation_monochromator graphite
_diffrn_radiation_source xray_tube
_diffrn_radiation_type 'Mo K\a'
_diffrn_radiation_wavelength 0.71073
_diffrn_reflns_av_R_equivalents 0.018
_diffrn_reflns_limit_h_max 9
_diffrn_reflns_limit_h_min 0
_diffrn_reflns_limit_k_max 16
_diffrn_reflns_limit_k_min -16
_diffrn_reflns_limit_l_max 9
_diffrn_reflns_limit_l_min -9
_diffrn_reflns_number 2631
_diffrn_reflns_theta_max 25
_diffrn_reflns_theta_min 2.0
_diffrn_standards_decay_% 0
_diffrn_standards_interval_count 100
_diffrn_standards_number 3
_exptl_absorpt_coefficient_mu 0.090
_exptl_absorpt_correction_T_max 0.9959
_exptl_absorpt_correction_T_min 0.9915
_exptl_absorpt_correction_type integration
_exptl_crystal_colour 'Pale yellow'
_exptl_crystal_density_diffrn 1.417
_exptl_crystal_description needle
_exptl_crystal_F_000 304.0
_exptl_crystal_preparation 'grown from MeCN-EtOH (1:1) solution'
_exptl_crystal_size_max 0.8
_exptl_crystal_size_mid 0.1
_exptl_crystal_size_min 0.05
_refine_diff_density_max 0.20
_refine_diff_density_min -0.25
_refine_ls_extinction_method none
_refine_ls_goodness_of_fit_obs 0.992
_refine_ls_hydrogen_treatment refall
_refine_ls_matrix_type full
_refine_ls_number_parameters 244
_refine_ls_number_reflns 1543
_refine_ls_R_factor_obs 0.0527
_refine_ls_shift/esd_max 0.47
_refine_ls_shift/esd_mean 0.02
_refine_ls_structure_factor_coef F
_refine_ls_weighting_details 'w=1/[\s ^2^(F) + 0.01F^2^]'
_refine_ls_weighting_scheme calc
_refine_ls_wR_factor_obs 0.0670
_reflns_number_observed 1543
_reflns_number_total 2430
_reflns_observed_criterion '|F~o~| > 3\s(|F~o~|)              '
_cod_data_source_file ja964451o_2.cif
_cod_data_source_block phq
_cod_depositor_comments
;
The following automatic conversions were performed:

'_refine_ls_weighting_scheme' value 'calc w=1/[\s ^2^(F) + 0.01F^2^]'
was changed to 'calc'. New tag '_refine_ls_weighting_details' was
created. The value of the new tag was set to 'w=1/[\s ^2^(F) +
0.01F^2^]'.

Automatic conversion script
Id: cif_fix_values 3143 2015-03-26 13:38:13Z robertas 
;
_cod_original_sg_symbol_H-M 'P -1 '
_cod_database_code 4116986

loop_
_symmetry_equiv_pos_as_xyz
+x,+y,+z
-x,-y,-z

loop_
_atom_site_aniso_label
_atom_site_aniso_U_11
_atom_site_aniso_U_22
_atom_site_aniso_U_33
_atom_site_aniso_U_12
_atom_site_aniso_U_13
_atom_site_aniso_U_23
N1 0.027(2) 0.027(2) 0.044(2) -0.002(1) 0.003(1) 0.007(1)
N2 0.031(2) 0.032(2) 0.061(2) -0.004(1) 0.002(1) 0.012(2)
N3 0.055(2) 0.031(2) 0.085(3) -0.001(2) 0.009(2) 0.007(2)
N4 0.036(2) 0.041(2) 0.105(3) 0.003(2) 0.015(2) 0.017(2)
N5 0.041(2) 0.047(2) 0.091(3) -0.012(2) 0.003(2) 0.008(2)
C6 0.031(2) 0.031(2) 0.039(2) -0.003(1) 0.006(1) 0.007(1)
C7 0.031(2) 0.033(2) 0.032(2) -0.005(1) 0.005(1) 0.004(1)
C8 0.031(2) 0.029(2) 0.031(2) -0.003(1) 0.006(1) 0.006(1)
C9 0.029(2) 0.032(2) 0.034(2) -0.002(1) 0.007(1) 0.007(1)
C10 0.032(2) 0.031(2) 0.039(2) -0.004(2) 0.005(1) 0.006(1)
C11 0.038(2) 0.027(2) 0.038(2) -0.001(1) 0.007(1) 0.006(1)
C12 0.033(2) 0.034(2) 0.038(2) -0.003(1) 0.008(1) 0.009(1)
C13 0.031(2) 0.029(2) 0.044(2) -0.003(1) 0.006(1) 0.010(2)
C14 0.033(2) 0.034(2) 0.058(2) -0.005(2) 0.004(2) 0.009(2)
C15 0.038(2) 0.028(2) 0.062(3) -0.003(2) 0.013(2) 0.014(2)
C16 0.034(2) 0.031(2) 0.031(2) -0.004(1) 0.007(1) 0.006(1)
C17 0.039(2) 0.026(2) 0.054(2) -0.009(2) 0.004(2) 0.004(2)
C18 0.043(2) 0.028(2) 0.028(2) -0.004(1) 0.006(1) 0.003(1)
C19 0.045(2) 0.039(2) 0.041(2) 0.000(2) 0.006(2) 0.007(2)
C20 0.051(3) 0.040(2) 0.056(3) 0.007(2) 0.007(2) 0.007(2)
C21 0.080(3) 0.034(2) 0.054(3) 0.013(2) 0.013(2) 0.006(2)
C22 0.089(4) 0.034(2) 0.056(3) -0.015(2) 0.015(2) 0.006(2)
C23 0.053(3) 0.033(2) 0.046(2) -0.008(2) 0.009(2) 0.007(2)

loop_
_atom_site_label
_atom_site_fract_x
_atom_site_fract_y
_atom_site_fract_z
_atom_site_U_iso_or_equiv
_atom_site_occupancy
_atom_site_thermal_displace_type
N1 0.7585(3) 0.0004(2) 0.1498(4) 0.034(1) 1.000 Uij
N2 0.5811(4) -0.1330(3) 0.0477(5) 0.042(1) 1.000 Uij
N3 1.2310(5) -0.5127(3) 0.1490(6) 0.060(2) 1.000 Uij
N4 1.6109(5) -0.3309(3) 0.2880(6) 0.061(2) 1.000 Uij
N5 1.3596(5) 0.0957(3) 0.3971(6) 0.062(2) 1.000 Uij
C6 0.7396(4) -0.0980(3) 0.1177(5) 0.034(1) 1.000 Uij
C7 0.9143(4) -0.1656(2) 0.1641(5) 0.032(1) 1.000 Uij
C8 1.0463(4) -0.1000(2) 0.2239(5) 0.031(1) 1.000 Uij
C9 0.9437(4) 0.0069(3) 0.2237(5) 0.032(1) 1.000 Uij
C10 0.9571(5) -0.2718(3) 0.1481(5) 0.035(1) 1.000 Uij
C11 1.1388(5) -0.3143(3) 0.1840(5) 0.036(1) 1.000 Uij
C12 1.2733(4) -0.2486(3) 0.2393(5) 0.035(1) 1.000 Uij
C13 1.2299(5) -0.1409(3) 0.2639(5) 0.035(1) 1.000 Uij
C14 1.1916(5) -0.4248(3) 0.1650(6) 0.043(1) 1.000 Uij
C15 1.4623(5) -0.2953(3) 0.2688(6) 0.042(1) 1.000 Uij
C16 1.0126(4) 0.0983(2) 0.2880(5) 0.032(1) 1.000 Uij
C17 1.2069(5) 0.0937(2) 0.3492(6) 0.041(1) 1.000 Uij
C18 0.9087(5) 0.2040(2) 0.2998(5) 0.034(1) 1.000 Uij
C19 0.7248(5) 0.2252(3) 0.3034(5) 0.043(1) 1.000 Uij
C20 0.6300(6) 0.3248(3) 0.3074(6) 0.052(2) 1.000 Uij
C21 0.7176(7) 0.4055(3) 0.3126(6) 0.060(2) 1.000 Uij
C22 0.9005(7) 0.3876(3) 0.3178(7) 0.060(2) 1.000 Uij
C23 0.9959(6) 0.2884(3) 0.3102(6) 0.044(2) 1.000 Uij
H2A 0.479(6) -0.092(3) 0.007(6) 0.05(1) 1.000 Uiso
H2B 0.580(5) -0.203(3) 0.012(6) 0.05(1) 1.000 Uiso
H10 0.864(4) -0.314(2) 0.101(4) 0.021(8) 1.000 Uiso
H13 1.328(5) -0.094(3) 0.307(5) 0.04(1) 1.000 Uiso
H19 0.661(5) 0.171(3) 0.310(5) 0.04(1) 1.000 Uiso
H20 0.500(7) 0.335(4) 0.320(7) 0.09(2) 1.000 Uiso
H21 0.646(6) 0.472(4) 0.315(7) 0.08(1) 1.000 Uiso
H22 0.960(5) 0.445(3) 0.329(6) 0.06(1) 1.000 Uiso
H23 1.124(5) 0.274(3) 0.326(5) 0.04(1) 1.000 Uiso

loop_
_geom_angle_atom_site_label_1
_geom_angle_atom_site_label_2
_geom_angle_atom_site_label_3
_geom_angle
_geom_angle_publ_flag
C6 N1 C9 107.5(3) yes
N1 C6 N2 124.0(4) yes
N1 C6 C7 112.5(3) yes
N2 C6 C7 123.5(3) yes
C6 C7 C8 105.5(3) yes
C6 C7 C10 131.7(3) yes
C8 C7 C10 122.6(3) yes
C7 C8 C9 105.5(3) yes
C7 C8 C13 120.3(3) yes
C9 C8 C13 134.2(3) yes
N1 C9 C8 108.8(3) yes
N1 C9 C16 123.8(3) yes
C8 C9 C16 127.4(3) yes
C7 C10 C11 118.1(3) yes
C10 C11 C12 119.6(3) yes
C10 C11 C14 120.5(3) yes
C12 C11 C14 119.9(3) yes
C11 C12 C13 122.3(3) yes
C11 C12 C15 118.5(3) yes
C13 C12 C15 119.2(3) yes
C8 C13 C12 117.1(3) yes
N3 C14 C11 179.0(4) yes
N4 C15 C12 178.2(5) yes
C9 C16 C17 117.9(3) yes
C9 C16 C18 127.0(3) yes
C17 C16 C18 115.1(3) yes
N5 C17 C16 176.2(4) yes
C16 C18 C19 122.8(3) yes
C16 C18 C23 119.8(4) yes
C19 C18 C23 117.4(4) yes
C18 C19 C20 121.2(4) yes
C19 C20 C21 120.1(4) yes
C20 C21 C22 119.9(4) yes
C21 C22 C23 120.7(4) yes
C18 C23 C22 120.6(4) yes
C6 N2 H2A 122.0(26) ?
C6 N2 H2B 119.2(24) ?
H2A N2 H2B 117.2(35) ?
C7 C10 H10 119.9(18) ?
C11 C10 H10 121.7(18) ?
C8 C13 H13 120.8(20) ?
C12 C13 H13 122.1(20) ?
C18 C19 H19 120.7(22) ?
C20 C19 H19 118.0(22) ?
C19 C20 H20 116.5(28) ?
C21 C20 H20 123.1(28) ?
C20 C21 H21 116.3(28) ?
C22 C21 H21 123.8(28) ?
C21 C22 H22 118.4(25) ?
C23 C22 H22 120.9(25) ?
C18 C23 H23 116.2(22) ?
C22 C23 H23 122.8(22) ?

loop_
_geom_bond_atom_site_label_1
_geom_bond_atom_site_label_2
_geom_bond_distance
_geom_bond_publ_flag
N1 C6 1.316(4) yes
N1 C9 1.398(5) yes
N2 C6 1.327(5) yes
N3 C14 1.142(5) yes
N4 C15 1.135(5) yes
N5 C17 1.140(6) yes
C6 C7 1.468(5) yes
C7 C8 1.395(5) yes
C7 C10 1.379(5) yes
C8 C9 1.492(5) yes
C8 C13 1.391(5) yes
C9 C16 1.366(5) yes
C10 C11 1.382(5) yes
C11 C12 1.412(5) yes
C11 C14 1.440(5) yes
C12 C13 1.394(5) yes
C12 C15 1.447(5) yes
C16 C17 1.437(5) yes
C16 C18 1.477(5) yes
C18 C19 1.398(6) yes
C18 C23 1.406(5) yes
C19 C20 1.386(6) yes
C20 C21 1.374(6) yes
C21 C22 1.376(8) yes
C22 C23 1.381(6) yes
N2 H2A 0.88(5) ?
N2 H2B 0.91(5) ?
C10 H10 0.94(3) ?
C13 H13 1.02(4) ?
C19 H19 0.97(4) ?
C20 H20 1.01(5) ?
C21 H21 0.95(5) ?
C22 H22 0.95(5) ?
C23 H23 0.95(4) ?
